data_2233474
loop_
_publ_author_name
'Shafiq, Muhammad'
'Tahir, M. Nawaz'
'Khan, Islam Ullah'
'Zia-Ur-Rehman, Muhammad'

_publ_section_title
;
 (3<i>S</i>,4<i>Z</i>)-3-Chloro-1-methyl-4-[(2<i>E</i>)-(3-methylbenzylidene)hydrazinylidene]-3,4-dihydro-1<i>H</i>-2,1-benzothiazine
 2,2-dioxide
;
_journal_coeditor_code HB6582
_journal_issue 2
_journal_name_full 'Acta Crystallographica Section E'
_journal_page_first o338
_journal_paper_doi 10.1107/S1600536811056315
_journal_volume 68
_journal_year 2012
_chemical_formula_iupac 'C17 H16 Cl N3 O2 S'
_chemical_formula_moiety 'C17 H16 Cl N3 O2 S'
_chemical_formula_sum 'C17 H16 Cl N3 O2 S'
_chemical_formula_weight 361.84
_chemical_name_systematic
;
(3<i>S</i>,4<i>Z</i>)-3-Chloro-1-methyl-4-[(2<i>E</i>)-(3-
methylbenzylidene)hydrazinylidene]-3,4-dihydro-1<i>H</i>-2,1-benzothiazine
2,2-dioxide
;
_space_group_IT_number 19
_symmetry_cell_setting orthorhombic
_symmetry_space_group_name_Hall 'P 2ac 2ab'
_symmetry_space_group_name_H-M 'P 21 21 21'
_atom_sites_solution_hydrogens geom
_atom_sites_solution_primary direct
_atom_sites_solution_secondary difmap
_audit_creation_method SHELXL-97
_cell_angle_alpha 90
_cell_angle_beta 90
_cell_angle_gamma 90
_cell_formula_units_Z 4
_cell_length_a 8.7734(2)
_cell_length_b 11.1271(2)
_cell_length_c 17.9423(3)
_cell_measurement_reflns_used 2106
_cell_measurement_temperature 296(2)
_cell_measurement_theta_max 25.25
_cell_measurement_theta_min 1.44
_cell_volume 1751.57(6)
_computing_cell_refinement 'SAINT (Bruker, 2009)'
_computing_data_collection 'APEX2 (Bruker, 2009)'
_computing_data_reduction 'SAINT (Bruker, 2009)'
_computing_molecular_graphics 'ORTEP-3 for Windows (Farrugia, 1997) and PLATON (Spek, 2009)'
_computing_publication_material
;
WinGX (Farrugia, 1999) and PLATON (Spek, 2009)
;
_computing_structure_refinement 'SHELXL97 (Sheldrick, 2008)'
_computing_structure_solution 'SHELXS97 (Sheldrick, 2008)'
_diffrn_ambient_temperature 296(2)
_diffrn_detector_area_resol_mean 7.50
_diffrn_measured_fraction_theta_full 0.998
_diffrn_measured_fraction_theta_max 0.998
_diffrn_measurement_device_type 'Bruker Kappa APEXII CCD'
_diffrn_measurement_method \w
_diffrn_radiation_monochromator graphite
_diffrn_radiation_source 'fine-focus sealed tube'
_diffrn_radiation_type MoK\a
_diffrn_radiation_wavelength 0.71073
_diffrn_reflns_av_R_equivalents 0.0294
_diffrn_reflns_av_sigmaI/netI 0.0311
_diffrn_reflns_limit_h_max 11
_diffrn_reflns_limit_h_min -10
_diffrn_reflns_limit_k_max 14
_diffrn_reflns_limit_k_min -14
_diffrn_reflns_limit_l_max 23
_diffrn_reflns_limit_l_min -23
_diffrn_reflns_number 17152
_diffrn_reflns_theta_full 28.29
_diffrn_reflns_theta_max 28.29
_diffrn_reflns_theta_min 2.15
_diffrn_standards_number 0
_exptl_absorpt_coefficient_mu 0.352
_exptl_absorpt_correction_T_max 0.960
_exptl_absorpt_correction_T_min 0.930
_exptl_absorpt_correction_type multi-scan
_exptl_absorpt_process_details '(SADABS; Bruker, 2005)'
_exptl_crystal_colour orange
_exptl_crystal_density_diffrn 1.372
_exptl_crystal_density_method 'not measured'
_exptl_crystal_description needle
_exptl_crystal_F_000 752
_exptl_crystal_size_max 0.26
_exptl_crystal_size_mid 0.18
_exptl_crystal_size_min 0.12
_refine_diff_density_max 0.235
_refine_diff_density_min -0.265
_refine_ls_abs_structure_details 'Flack (1983), <b>1788 Friedel pairs</b>'
_refine_ls_abs_structure_Flack 0.47(6)
_refine_ls_goodness_of_fit_ref 1.025
_refine_ls_hydrogen_treatment constr
_refine_ls_matrix_type full
_refine_ls_number_parameters 219
_refine_ls_number_reflns 4265
_refine_ls_number_restraints 0
_refine_ls_restrained_S_all 1.025
_refine_ls_R_factor_all 0.0511
_refine_ls_R_factor_gt 0.0364
_refine_ls_shift/su_max 0.000
_refine_ls_shift/su_mean 0.000
_refine_ls_structure_factor_coef Fsqd
_refine_ls_weighting_details 'calc w=1/[\s^2^(Fo^2^)+(0.0410P)^2^+0.2645P] where P=(Fo^2^+2Fc^2^)/3'
_refine_ls_weighting_scheme calc
_refine_ls_wR_factor_gt 0.0818
_refine_ls_wR_factor_ref 0.0884
_reflns_number_gt 3478
_reflns_number_total 4265
_reflns_threshold_expression I>2\s(I)
_cod_data_source_file hb6582.cif
_cod_data_source_block I
_cod_database_code 2233474
_cod_database_fobs_code 2233474

loop_
_symmetry_equiv_pos_site_id
_symmetry_equiv_pos_as_xyz
1 x,y,z
2 1/2-x,-y,1/2+z
3 1/2+x,1/2-y,-z
4 -x,1/2+y,1/2-z

loop_
_atom_site_aniso_label
_atom_site_aniso_U_11
_atom_site_aniso_U_22
_atom_site_aniso_U_33
_atom_site_aniso_U_12
_atom_site_aniso_U_13
_atom_site_aniso_U_23
Cl1 0.0545(4) 0.0921(4) 0.0390(3) -0.0107(3) -0.0091(3) 0.0114(3)
S1 0.0304(3) 0.0494(3) 0.0434(3) -0.0036(2) 0.0022(2) 0.0065(2)
O1 0.0360(10) 0.0662(10) 0.0655(10) -0.0139(8) -0.0005(8) 0.0038(8)
O2 0.0459(10) 0.0616(9) 0.0497(8) -0.0011(8) 0.0023(8) 0.0190(7)
N1 0.0253(10) 0.0544(10) 0.0561(11) 0.0053(8) 0.0001(8) -0.0009(8)
N2 0.0357(10) 0.0437(9) 0.0435(9) 0.0038(8) 0.0036(8) -0.0065(7)
N3 0.0414(12) 0.0459(10) 0.0527(10) -0.0009(9) 0.0088(9) -0.0098(8)
C1 0.0322(11) 0.0447(11) 0.0374(10) 0.0049(9) -0.0006(8) -0.0003(8)
C2 0.0417(13) 0.0592(13) 0.0561(13) 0.0133(12) 0.0043(11) -0.0130(12)
C3 0.0569(17) 0.0487(12) 0.0537(12) 0.0045(12) -0.0028(12) -0.0115(10)
C4 0.0488(15) 0.0507(12) 0.0501(12) -0.0065(11) -0.0107(11) -0.0038(10)
C5 0.0331(12) 0.0520(12) 0.0414(10) -0.0031(10) 0.0002(9) -0.0009(9)
C6 0.0301(11) 0.0399(9) 0.0315(9) 0.0022(8) -0.0007(8) 0.0017(8)
C7 0.0372(15) 0.0779(19) 0.092(2) 0.0183(12) -0.0136(14) -0.0157(17)
C8 0.0340(11) 0.0412(10) 0.0389(10) -0.0015(9) 0.0017(9) 0.0008(9)
C9 0.0285(11) 0.0386(9) 0.0347(9) 0.0022(9) 0.0005(8) 0.0035(8)
C10 0.0416(13) 0.0473(12) 0.0475(11) 0.0076(10) 0.0017(10) -0.0071(9)
C11 0.0489(14) 0.0422(11) 0.0481(11) 0.0029(11) 0.0066(10) -0.0052(9)
C12 0.0661(18) 0.0677(16) 0.0667(16) -0.0120(15) 0.0121(14) -0.0195(14)
C13 0.093(3) 0.0663(17) 0.083(2) -0.0196(17) 0.0097(18) -0.0307(15)
C14 0.110(3) 0.0500(14) 0.0652(16) 0.0004(17) 0.0260(17) -0.0173(12)
C15 0.0755(18) 0.0493(13) 0.0516(12) 0.0193(14) 0.0202(14) 0.0017(10)
C16 0.0553(15) 0.0465(12) 0.0521(12) 0.0091(12) 0.0076(11) -0.0046(10)
C17 0.084(2) 0.080(2) 0.0770(19) 0.0358(17) 0.0277(17) 0.0024(16)

loop_
_atom_site_type_symbol
_atom_site_label
_atom_site_fract_x
_atom_site_fract_y
_atom_site_fract_z
_atom_site_U_iso_or_equiv
_atom_site_thermal_displace_type
_atom_site_occupancy
_atom_site_disorder_group
Cl Cl1 0.16886(7) 0.16151(6) 0.00310(3) 0.0619(2) Uani 1.000 -16
S S1 0.10071(6) 0.09643(5) 0.15565(3) 0.0411(2) Uani 1.000 -16
O O1 -0.04053(18) 0.05118(15) 0.12847(9) 0.0559(6) Uani 1.000 -16
O O2 0.17040(19) 0.04041(14) 0.21814(8) 0.0524(5) Uani 1.000 -16
N N1 0.0827(2) 0.23974(17) 0.16940(11) 0.0453(6) Uani 1.000 -16
N N2 0.5175(2) 0.13115(15) 0.09335(10) 0.0410(5) Uani 1.000 -16
N N3 0.5229(2) 0.03374(16) 0.04310(10) 0.0467(6) Uani 1.000 -16
C C1 0.2182(3) 0.30519(17) 0.18673(11) 0.0381(6) Uani 1.000 -16
C C2 0.2065(3) 0.4082(2) 0.22991(13) 0.0523(8) Uani 1.000 -16
C C3 0.3334(3) 0.4739(2) 0.24869(13) 0.0531(8) Uani 1.000 -16
C C4 0.4751(3) 0.4373(2) 0.22482(12) 0.0499(8) Uani 1.000 -16
C C5 0.4885(3) 0.3360(2) 0.18144(11) 0.0422(7) Uani 1.000 -16
C C6 0.3614(2) 0.26764(17) 0.16138(10) 0.0338(6) Uani 1.000 -16
C C7 -0.0609(3) 0.3020(3) 0.15644(19) 0.0690(10) Uani 1.000 -16
C C8 0.2429(2) 0.09333(19) 0.08520(10) 0.0380(6) Uani 1.000 -16
C C9 0.3815(2) 0.16115(17) 0.11258(10) 0.0339(6) Uani 1.000 -16
C C10 0.6581(3) 0.01494(19) 0.02078(12) 0.0455(7) Uani 1.000 -16
C C11 0.6974(3) -0.07862(19) -0.03287(12) 0.0464(7) Uani 1.000 -16
C C12 0.5872(3) -0.1500(3) -0.06694(14) 0.0668(10) Uani 1.000 -16
C C13 0.6332(4) -0.2383(3) -0.11655(18) 0.0808(13) Uani 1.000 -16
C C14 0.7839(4) -0.2554(2) -0.13190(16) 0.0751(12) Uani 1.000 -16
C C15 0.8968(3) -0.1863(2) -0.09916(14) 0.0588(8) Uani 1.000 -16
C C16 0.8497(3) -0.0975(2) -0.04930(12) 0.0513(8) Uani 1.000 -16
C C17 1.0632(4) -0.2042(3) -0.11637(18) 0.0803(11) Uani 1.000 -16
H H2 0.11120 0.43326 0.24642 0.0628 Uiso 1.000 -16
H H3 0.32356 0.54297 0.27748 0.0637 Uiso 1.000 -16
H H4 0.56141 0.48092 0.23799 0.0598 Uiso 1.000 -16
H H5 0.58447 0.31247 0.16504 0.0506 Uiso 1.000 -16
H H7A -0.10558 0.32386 0.20337 0.1034 Uiso 1.000 -16
H H7B -0.12931 0.25007 0.12985 0.1034 Uiso 1.000 -16
H H7C -0.04256 0.37318 0.12755 0.1034 Uiso 1.000 -16
H H8 0.27104 0.00984 0.07453 0.0456 Uiso 1.000 -16
H H10 0.73577 0.06310 0.03951 0.0545 Uiso 1.000 -16
H H12 0.48435 -0.13858 -0.05656 0.0802 Uiso 1.000 -16
H H13 0.56053 -0.28641 -0.13963 0.0969 Uiso 1.000 -16
H H14 0.81172 -0.31540 -0.16535 0.0899 Uiso 1.000 -16
H H16 0.92277 -0.04956 -0.02640 0.0616 Uiso 1.000 -16
H H17A 1.09454 -0.28229 -0.09956 0.1203 Uiso 1.000 -16
H H17B 1.12213 -0.14373 -0.09134 0.1203 Uiso 1.000 -16
H H17C 1.07907 -0.19801 -0.16917 0.1203 Uiso 1.000 -16

loop_
_atom_type_symbol
_atom_type_description
_atom_type_scat_dispersion_real
_atom_type_scat_dispersion_imag
_atom_type_scat_source
C C 0.0033 0.0016 'International Tables Vol C Tables 4.2.6.8 and 6.1.1.4'
H H 0.0000 0.0000 'International Tables Vol C Tables 4.2.6.8 and 6.1.1.4'
N N 0.0061 0.0033 'International Tables Vol C Tables 4.2.6.8 and 6.1.1.4'
O O 0.0106 0.0060 'International Tables Vol C Tables 4.2.6.8 and 6.1.1.4'
S S 0.1246 0.1234 'International Tables Vol C Tables 4.2.6.8 and 6.1.1.4'
Cl Cl 0.1484 0.1585 'International Tables Vol C Tables 4.2.6.8 and 6.1.1.4'

loop_
_geom_angle_atom_site_label_1
_geom_angle_atom_site_label_2
_geom_angle_atom_site_label_3
_geom_angle
_geom_angle_publ_flag
O1 S1 O2 119.32(10) no
O1 S1 N1 108.37(10) no
O1 S1 C8 111.14(9) no
O2 S1 N1 110.69(10) no
O2 S1 C8 104.52(9) no
N1 S1 C8 101.29(10) no
S1 N1 C1 116.97(14) no
S1 N1 C7 121.86(17) no
C1 N1 C7 120.8(2) no
N3 N2 C9 113.71(16) no
N2 N3 C10 111.08(17) no
N1 C1 C2 118.8(2) no
N1 C1 C6 121.60(17) no
C2 C1 C6 119.6(2) no
C1 C2 C3 121.1(2) no
C2 C3 C4 119.9(2) no
C3 C4 C5 119.7(2) no
C4 C5 C6 121.6(2) no
C1 C6 C5 118.04(18) no
C1 C6 C9 122.46(17) no
C5 C6 C9 119.47(17) no
Cl1 C8 S1 108.93(10) no
Cl1 C8 C9 110.45(14) no
S1 C8 C9 108.89(13) no
N2 C9 C6 118.41(16) no
N2 C9 C8 121.94(17) no
C6 C9 C8 119.63(15) no
N3 C10 C11 123.1(2) no
C10 C11 C12 122.2(2) no
C10 C11 C16 118.5(2) no
C12 C11 C16 119.4(2) no
C11 C12 C13 119.0(3) no
C12 C13 C14 120.7(3) no
C13 C14 C15 122.0(3) no
C14 C15 C16 117.0(2) no
C14 C15 C17 122.2(2) no
C16 C15 C17 120.8(2) no
C11 C16 C15 122.0(2) no
C1 C2 H2 119.00 no
C3 C2 H2 119.00 no
C2 C3 H3 120.00 no
C4 C3 H3 120.00 no
C3 C4 H4 120.00 no
C5 C4 H4 120.00 no
C4 C5 H5 119.00 no
C6 C5 H5 119.00 no
N1 C7 H7A 109.00 no
N1 C7 H7B 110.00 no
N1 C7 H7C 109.00 no
H7A C7 H7B 109.00 no
H7A C7 H7C 109.00 no
H7B C7 H7C 109.00 no
Cl1 C8 H8 110.00 no
S1 C8 H8 110.00 no
C9 C8 H8 109.00 no
N3 C10 H10 118.00 no
C11 C10 H10 118.00 no
C11 C12 H12 121.00 no
C13 C12 H12 121.00 no
C12 C13 H13 120.00 no
C14 C13 H13 120.00 no
C13 C14 H14 119.00 no
C15 C14 H14 119.00 no
C11 C16 H16 119.00 no
C15 C16 H16 119.00 no
C15 C17 H17A 109.00 no
C15 C17 H17B 109.00 no
C15 C17 H17C 109.00 no
H17A C17 H17B 109.00 no
H17A C17 H17C 109.00 no
H17B C17 H17C 109.00 no

loop_
_geom_bond_atom_site_label_1
_geom_bond_atom_site_label_2
_geom_bond_distance
_geom_bond_publ_flag
Cl1 C8 1.7797(19) no
S1 O1 1.4237(17) no
S1 O2 1.4211(16) no
S1 N1 1.621(2) no
S1 C8 1.7763(19) no
N1 C1 1.428(3) no
N1 C7 1.457(3) no
N2 N3 1.411(2) no
N2 C9 1.286(2) no
N3 C10 1.269(3) no
C1 C2 1.387(3) no
C1 C6 1.400(3) no
C2 C3 1.374(4) no
C3 C4 1.377(4) no
C4 C5 1.375(3) no
C5 C6 1.397(3) no
C6 C9 1.484(3) no
C8 C9 1.513(3) no
C10 C11 1.459(3) no
C11 C12 1.393(4) no
C11 C16 1.384(4) no
C12 C13 1.386(4) no
C13 C14 1.364(5) no
C14 C15 1.385(4) no
C15 C16 1.396(3) no
C15 C17 1.505(4) no
C2 H2 0.9300 no
C3 H3 0.9300 no
C4 H4 0.9300 no
C5 H5 0.9300 no
C7 H7A 0.9600 no
C7 H7B 0.9600 no
C7 H7C 0.9600 no
C8 H8 0.9800 no
C10 H10 0.9300 no
C12 H12 0.9300 no
C13 H13 0.9300 no
C14 H14 0.9300 no
C16 H16 0.9300 no
C17 H17A 0.9600 no
C17 H17B 0.9600 no
C17 H17C 0.9600 no

loop_
_geom_hbond_atom_site_label_D
_geom_hbond_atom_site_label_H
_geom_hbond_atom_site_label_A
_geom_hbond_site_symmetry_A
_geom_hbond_distance_DH
_geom_hbond_distance_HA
_geom_hbond_distance_DA
_geom_hbond_angle_DHA
_geom_hbond_publ_flag
C4 H4 O2 4_655 0.93 2.57 3.469(3) 163 yes
C10 H10 O1 1_655 0.93 2.53 3.300(3) 140 yes

loop_
_geom_torsion_atom_site_label_1
_geom_torsion_atom_site_label_2
_geom_torsion_atom_site_label_3
_geom_torsion_atom_site_label_4
_geom_torsion
_geom_torsion_publ_flag
O1 S1 N1 C1 -171.41(15) no
O1 S1 N1 C7 1.7(2) no
O2 S1 N1 C1 55.99(18) no
O2 S1 N1 C7 -130.9(2) no
C8 S1 N1 C1 -54.42(17) no
C8 S1 N1 C7 118.7(2) no
O1 S1 C8 Cl1 49.97(14) no
O1 S1 C8 C9 170.49(13) no
O2 S1 C8 Cl1 179.94(12) no
O2 S1 C8 C9 -59.54(15) no
N1 S1 C8 Cl1 -64.97(12) no
N1 S1 C8 C9 55.54(15) no
S1 N1 C1 C2 -151.50(17) no
S1 N1 C1 C6 28.4(3) no
C7 N1 C1 C2 35.3(3) no
C7 N1 C1 C6 -144.8(2) no
C9 N2 N3 C10 174.07(18) no
N3 N2 C9 C6 -176.04(16) no
N3 N2 C9 C8 2.2(3) no
N2 N3 C10 C11 -178.60(19) no
N1 C1 C2 C3 179.5(2) no
C6 C1 C2 C3 -0.4(3) no
N1 C1 C6 C5 -179.34(18) no
N1 C1 C6 C9 2.6(3) no
C2 C1 C6 C5 0.5(3) no
C2 C1 C6 C9 -177.55(19) no
C1 C2 C3 C4 -0.3(3) no
C2 C3 C4 C5 0.9(3) no
C3 C4 C5 C6 -0.8(3) no
C4 C5 C6 C1 0.1(3) no
C4 C5 C6 C9 178.17(19) no
C1 C6 C9 N2 -178.30(18) no
C1 C6 C9 C8 3.4(3) no
C5 C6 C9 N2 3.7(3) no
C5 C6 C9 C8 -174.64(17) no
Cl1 C8 C9 N2 -93.1(2) no
Cl1 C8 C9 C6 85.20(18) no
S1 C8 C9 N2 147.38(16) no
S1 C8 C9 C6 -34.4(2) no
N3 C10 C11 C12 3.8(4) no
N3 C10 C11 C16 -175.3(2) no
C10 C11 C12 C13 -179.1(2) no
C16 C11 C12 C13 0.0(4) no
C10 C11 C16 C15 179.1(2) no
C12 C11 C16 C15 0.0(3) no
C11 C12 C13 C14 0.0(4) no
C12 C13 C14 C15 0.0(5) no
C13 C14 C15 C16 0.0(4) no
C13 C14 C15 C17 -179.5(3) no
C14 C15 C16 C11 0.0(3) no
C17 C15 C16 C11 179.6(2) no

loop_
_cod_related_entry_id
_cod_related_entry_database
_cod_related_entry_code
1 ChemSpider 30657412
